data_1547075
loop_
_publ_author_name
'Kumar, Tarun'
'Mane, Vaijinath'
'Namboothiri, Irishi N. N.'

_publ_section_title
;
 Synthesis of Aminophenanthrenes and Benzoquinolines via Hauser-Kraus
 Annulation of Sulfonyl Phthalide with Rauhut-Currier Adducts of
 Nitroalkenes.
;
_journal_issue 16
_journal_name_full 'Organic letters'
_journal_page_first 4283
_journal_page_last 4286
_journal_paper_doi 10.1021/acs.orglett.7b01924
_journal_volume 19
_journal_year 2017
_chemical_formula_sum 'C20 H14 Cl N O'
_chemical_formula_weight 319.77
_chemical_name_systematic
; 
 ? 
;
_space_group_IT_number 14
_symmetry_cell_setting monoclinic
_symmetry_space_group_name_Hall '-P 2ybc'
_symmetry_space_group_name_H-M 'P 1 21/c 1'
_atom_sites_solution_hydrogens geom
_atom_sites_solution_primary direct
_atom_sites_solution_secondary difmap
_audit_creation_method SHELXL-97
_cell_angle_alpha 90.00
_cell_angle_beta 107.745(9)
_cell_angle_gamma 90.00
_cell_formula_units_Z 4
_cell_length_a 8.1638(8)
_cell_length_b 14.3230(11)
_cell_length_c 13.4195(10)
_cell_measurement_reflns_used 3000
_cell_measurement_temperature 293(2)
_cell_measurement_theta_max 30.7790
_cell_measurement_theta_min 2.5540
_cell_volume 1494.5(2)
_computing_structure_refinement 'SHELXL-97 (Sheldrick, 2008)'
_computing_structure_solution 'SHELXS-97 (Sheldrick, 2008)'
_diffrn_ambient_temperature 293(2)
_diffrn_measured_fraction_theta_full 0.989
_diffrn_measured_fraction_theta_max 0.878
_diffrn_measurement_device_type 'dtrek-CrysAlisPro-abstract goniometer imported rigaku-d*trek images'
_diffrn_radiation_monochromator graphite
_diffrn_radiation_source 'fine-focus sealed tube'
_diffrn_radiation_type MoK\a
_diffrn_radiation_wavelength 0.71073
_diffrn_reflns_av_R_equivalents 0.0564
_diffrn_reflns_av_sigmaI/netI 0.0962
_diffrn_reflns_limit_h_max 11
_diffrn_reflns_limit_h_min -11
_diffrn_reflns_limit_k_max 20
_diffrn_reflns_limit_k_min -10
_diffrn_reflns_limit_l_max 18
_diffrn_reflns_limit_l_min -18
_diffrn_reflns_number 8424
_diffrn_reflns_theta_full 26.00
_diffrn_reflns_theta_max 31.16
_diffrn_reflns_theta_min 2.14
_exptl_absorpt_coefficient_mu 0.259
_exptl_absorpt_correction_T_max 1.00000
_exptl_absorpt_correction_T_min 0.86015
_exptl_absorpt_correction_type multi-scan
_exptl_absorpt_process_details 'CrysAlisPro 1.171.39.7b (Rigaku Oxford Diffraction, 2015)'
_exptl_crystal_colour colourless
_exptl_crystal_density_diffrn 1.421
_exptl_crystal_density_method 'not measured'
_exptl_crystal_description plate
_exptl_crystal_F_000 664
_exptl_crystal_size_max 0.144
_exptl_crystal_size_mid 0.128
_exptl_crystal_size_min 0.042
_refine_diff_density_max 0.666
_refine_diff_density_min -0.831
_refine_diff_density_rms 0.209
_refine_ls_extinction_method none
_refine_ls_goodness_of_fit_ref 1.076
_refine_ls_hydrogen_treatment mixed
_refine_ls_matrix_type full
_refine_ls_number_parameters 208
_refine_ls_number_reflns 4235
_refine_ls_number_restraints 0
_refine_ls_restrained_S_all 1.076
_refine_ls_R_factor_all 0.1191
_refine_ls_R_factor_gt 0.0650
_refine_ls_shift/su_max 0.001
_refine_ls_shift/su_mean 0.000
_refine_ls_structure_factor_coef Fsqd
_refine_ls_weighting_details 'calc w=1/[\s^2^(Fo^2^)+(0.1192P)^2^+0.0000P] where P=(Fo^2^+2Fc^2^)/3'
_refine_ls_weighting_scheme calc
_refine_ls_wR_factor_gt 0.1647
_refine_ls_wR_factor_ref 0.2394
_reflns_number_gt 2650
_reflns_number_total 4235
_reflns_threshold_expression >2sigma(I)
_cod_data_source_file ol7b01924_si_001.cif
_cod_data_source_block inn-tk-556_mo
_cod_database_code 1547075

loop_
_symmetry_equiv_pos_as_xyz
'x, y, z'
'-x, y+1/2, -z+1/2'
'-x, -y, -z'
'x, -y-1/2, z-1/2'

loop_
_atom_site_label
_atom_site_type_symbol
_atom_site_fract_x
_atom_site_fract_y
_atom_site_fract_z
_atom_site_U_iso_or_equiv
_atom_site_adp_type
_atom_site_occupancy
_atom_site_symmetry_multiplicity
_atom_site_calc_flag
_atom_site_refinement_flags
Cl1 Cl 1.06521(10) 0.34671(6) 1.14193(5) 0.0397(3) Uani 1 1 d .
O1 O 0.5639(3) 0.12736(13) 0.71443(14) 0.0284(5) Uani 1 1 d .
H1A H 0.6216 0.1369 0.7752 0.043 Uiso 1 1 calc R
N1 N 0.6098(3) 0.40242(15) 0.43349(16) 0.0216(5) Uani 1 1 d .
C13 C 0.7077(3) 0.47799(18) 0.4637(2) 0.0237(6) Uani 1 1 d .
C11 C 0.7935(3) 0.42965(19) 0.6436(2) 0.0268(6) Uani 1 1 d .
H11A H 0.8582 0.4389 0.7130 0.032 Uiso 1 1 calc R
C12 C 0.8011(4) 0.4935(2) 0.5689(2) 0.0290(6) Uani 1 1 d .
H12A H 0.8681 0.5469 0.5880 0.035 Uiso 1 1 calc R
C20 C 0.7172(4) 0.54581(18) 0.3797(2) 0.0288(6) Uani 1 1 d .
H20A H 0.6450 0.5243 0.3130 0.043 Uiso 1 1 calc R
H20B H 0.8339 0.5501 0.3783 0.043 Uiso 1 1 calc R
H20C H 0.6789 0.6062 0.3943 0.043 Uiso 1 1 calc R
C7 C 0.4822(3) 0.18935(18) 0.54428(19) 0.0217(5) Uani 1 1 d .
C3 C 0.3754(3) 0.25294(18) 0.36881(19) 0.0227(5) Uani 1 1 d .
H3A H 0.3705 0.3013 0.3217 0.027 Uiso 1 1 calc R
C2 C 0.4835(3) 0.26115(18) 0.47273(19) 0.0213(5) Uani 1 1 d .
C1 C 0.5956(3) 0.34085(17) 0.50783(19) 0.0197(5) Uani 1 1 d .
C15 C 0.7344(4) 0.3715(2) 0.8552(2) 0.0293(6) Uani 1 1 d .
H15A H 0.6496 0.4134 0.8198 0.035 Uiso 1 1 calc R
C10 C 0.6876(3) 0.34985(17) 0.6152(2) 0.0209(5) Uani 1 1 d .
C9 C 0.6751(3) 0.27957(17) 0.68989(19) 0.0215(5) Uani 1 1 d .
C6 C 0.3838(4) 0.10917(19) 0.5086(2) 0.0292(6) Uani 1 1 d .
H6A H 0.3853 0.0607 0.5550 0.035 Uiso 1 1 calc R
C14 C 0.7675(3) 0.29298(17) 0.80279(19) 0.0212(5) Uani 1 1 d .
C4 C 0.2779(4) 0.17483(19) 0.3365(2) 0.0273(6) Uani 1 1 d .
H4A H 0.2063 0.1705 0.2679 0.033 Uiso 1 1 calc R
C16 C 0.8250(4) 0.3882(2) 0.9588(2) 0.0316(7) Uani 1 1 d .
H16A H 0.8032 0.4415 0.9924 0.038 Uiso 1 1 calc R
C18 C 0.9827(4) 0.2463(2) 0.9631(2) 0.0298(6) Uani 1 1 d .
H18A H 1.0656 0.2040 0.9996 0.036 Uiso 1 1 calc R
C5 C 0.2852(4) 0.1015(2) 0.4061(2) 0.0333(7) Uani 1 1 d .
H5A H 0.2230 0.0471 0.3828 0.040 Uiso 1 1 calc R
C8 C 0.5805(3) 0.20082(18) 0.65382(19) 0.0209(5) Uani 1 1 d .
C19 C 0.8933(4) 0.23077(19) 0.8593(2) 0.0264(6) Uani 1 1 d .
H19A H 0.9172 0.1777 0.8263 0.032 Uiso 1 1 calc R
C17 C 0.9484(4) 0.3247(2) 1.0119(2) 0.0260(6) Uani 1 1 d .

loop_
_atom_site_aniso_label
_atom_site_aniso_U_11
_atom_site_aniso_U_22
_atom_site_aniso_U_33
_atom_site_aniso_U_23
_atom_site_aniso_U_13
_atom_site_aniso_U_12
Cl1 0.0426(5) 0.0542(5) 0.0147(4) -0.0006(3) -0.0028(3) 0.0005(3)
O1 0.0425(12) 0.0254(9) 0.0147(9) 0.0019(8) 0.0050(8) -0.0031(9)
N1 0.0243(11) 0.0237(11) 0.0151(10) 0.0011(9) 0.0036(9) -0.0002(9)
C13 0.0259(13) 0.0235(12) 0.0204(13) 0.0026(10) 0.0049(11) -0.0025(10)
C11 0.0289(14) 0.0306(14) 0.0161(12) -0.0013(11) -0.0002(10) -0.0069(11)
C12 0.0308(15) 0.0274(13) 0.0251(14) -0.0001(12) 0.0031(12) -0.0072(11)
C20 0.0344(15) 0.0260(13) 0.0223(14) 0.0015(11) 0.0031(12) -0.0057(12)
C7 0.0277(13) 0.0239(12) 0.0132(11) -0.0008(10) 0.0059(10) 0.0011(10)
C3 0.0264(13) 0.0253(12) 0.0154(11) 0.0025(10) 0.0048(10) -0.0010(10)
C2 0.0228(13) 0.0242(12) 0.0173(12) -0.0007(10) 0.0066(10) 0.0019(10)
C1 0.0217(13) 0.0240(12) 0.0124(11) -0.0006(9) 0.0039(10) 0.0013(10)
C15 0.0328(15) 0.0296(14) 0.0189(13) -0.0010(11) -0.0019(11) 0.0097(12)
C10 0.0236(13) 0.0224(12) 0.0144(12) 0.0014(10) 0.0023(10) 0.0001(10)
C9 0.0219(13) 0.0242(12) 0.0164(12) 0.0019(10) 0.0029(10) 0.0021(10)
C6 0.0412(17) 0.0247(14) 0.0192(13) 0.0004(11) 0.0056(12) -0.0063(12)
C14 0.0231(13) 0.0264(13) 0.0125(11) 0.0003(10) 0.0030(10) 0.0006(10)
C4 0.0328(15) 0.0300(14) 0.0159(12) -0.0021(11) 0.0027(11) -0.0016(12)
C16 0.0336(16) 0.0345(16) 0.0216(14) -0.0067(12) 0.0007(12) 0.0095(13)
C18 0.0325(15) 0.0310(14) 0.0196(13) 0.0022(12) -0.0014(11) 0.0074(12)
C5 0.0466(18) 0.0293(15) 0.0215(14) -0.0044(12) 0.0066(13) -0.0107(13)
C8 0.0272(14) 0.0219(12) 0.0137(11) 0.0021(9) 0.0066(10) 0.0023(10)
C19 0.0308(14) 0.0255(13) 0.0213(13) 0.0010(11) 0.0056(11) 0.0066(11)
C17 0.0277(14) 0.0328(14) 0.0138(12) -0.0003(11) 0.0008(10) -0.0032(11)

loop_
_atom_type_symbol
_atom_type_description
_atom_type_scat_dispersion_real
_atom_type_scat_dispersion_imag
_atom_type_scat_source
C C 0.0033 0.0016 'International Tables Vol C Tables 4.2.6.8 and 6.1.1.4'
H H 0.0000 0.0000 'International Tables Vol C Tables 4.2.6.8 and 6.1.1.4'
N N 0.0061 0.0033 'International Tables Vol C Tables 4.2.6.8 and 6.1.1.4'
O O 0.0106 0.0060 'International Tables Vol C Tables 4.2.6.8 and 6.1.1.4'
Cl Cl 0.1484 0.1585 'International Tables Vol C Tables 4.2.6.8 and 6.1.1.4'

loop_
_geom_angle_atom_site_label_1
_geom_angle_atom_site_label_2
_geom_angle_atom_site_label_3
_geom_angle
C8 O1 H1A 109.5
C13 N1 C1 118.7(2)
N1 C13 C12 121.7(2)
N1 C13 C20 117.3(2)
C12 C13 C20 121.0(2)
C12 C11 C10 120.1(2)
C12 C11 H11A 119.9
C10 C11 H11A 119.9
C11 C12 C13 119.9(3)
C11 C12 H12A 120.1
C13 C12 H12A 120.1
C13 C20 H20A 109.5
C13 C20 H20B 109.5
H20A C20 H20B 109.5
C13 C20 H20C 109.5
H20A C20 H20C 109.5
H20B C20 H20C 109.5
C6 C7 C2 119.3(2)
C6 C7 C8 121.4(2)
C2 C7 C8 119.3(2)
C4 C3 C2 120.7(2)
C4 C3 H3A 119.6
C2 C3 H3A 119.6
C7 C2 C3 118.7(2)
C7 C2 C1 119.3(2)
C3 C2 C1 122.0(2)
N1 C1 C10 123.3(2)
N1 C1 C2 117.3(2)
C10 C1 C2 119.4(2)
C16 C15 C14 121.3(3)
C16 C15 H15A 119.3
C14 C15 H15A 119.3
C1 C10 C11 116.1(2)
C1 C10 C9 121.0(2)
C11 C10 C9 122.9(2)
C8 C9 C10 118.7(2)
C8 C9 C14 121.6(2)
C10 C9 C14 119.7(2)
C5 C6 C7 120.6(3)
C5 C6 H6A 119.7
C7 C6 H6A 119.7
C19 C14 C15 117.6(2)
C19 C14 C9 122.2(2)
C15 C14 C9 120.1(2)
C3 C4 C5 120.2(3)
C3 C4 H4A 119.9
C5 C4 H4A 119.9
C15 C16 C17 119.1(3)
C15 C16 H16A 120.4
C17 C16 H16A 120.4
C17 C18 C19 119.5(3)
C17 C18 H18A 120.2
C19 C18 H18A 120.2
C6 C5 C4 120.2(3)
C6 C5 H5A 119.9
C4 C5 H5A 119.9
O1 C8 C9 125.0(2)
O1 C8 C7 113.1(2)
C9 C8 C7 121.9(2)
C18 C19 C14 121.4(3)
C18 C19 H19A 119.3
C14 C19 H19A 119.3
C18 C17 C16 121.0(3)
C18 C17 Cl1 119.8(2)
C16 C17 Cl1 119.2(2)

loop_
_geom_bond_atom_site_label_1
_geom_bond_atom_site_label_2
_geom_bond_distance
Cl1 C17 1.743(3)
O1 C8 1.362(3)
O1 H1A 0.8200
N1 C13 1.333(3)
N1 C1 1.363(3)
C13 C12 1.403(4)
C13 C20 1.508(3)
C11 C12 1.371(4)
C11 C10 1.414(3)
C11 H11A 0.9300
C12 H12A 0.9300
C20 H20A 0.9600
C20 H20B 0.9600
C20 H20C 0.9600
C7 C6 1.400(4)
C7 C2 1.409(3)
C7 C8 1.454(3)
C3 C4 1.365(4)
C3 C2 1.410(3)
C3 H3A 0.9300
C2 C1 1.449(3)
C1 C10 1.413(3)
C15 C16 1.382(4)
C15 C14 1.397(4)
C15 H15A 0.9300
C10 C9 1.446(3)
C9 C8 1.369(4)
C9 C14 1.485(3)
C6 C5 1.371(4)
C6 H6A 0.9300
C14 C19 1.396(4)
C4 C5 1.395(4)
C4 H4A 0.9300
C16 C17 1.383(4)
C16 H16A 0.9300
C18 C17 1.371(4)
C18 C19 1.379(4)
C18 H18A 0.9300
C5 H5A 0.9300
C19 H19A 0.9300

loop_
_geom_torsion_atom_site_label_1
_geom_torsion_atom_site_label_2
_geom_torsion_atom_site_label_3
_geom_torsion_atom_site_label_4
_geom_torsion
C1 N1 C13 C12 2.6(4)
C1 N1 C13 C20 -178.6(2)
C10 C11 C12 C13 -2.0(4)
N1 C13 C12 C11 0.3(4)
C20 C13 C12 C11 -178.5(2)
C6 C7 C2 C3 4.7(4)
C8 C7 C2 C3 -174.2(2)
C6 C7 C2 C1 -175.2(2)
C8 C7 C2 C1 5.9(3)
C4 C3 C2 C7 -3.4(4)
C4 C3 C2 C1 176.5(2)
C13 N1 C1 C10 -4.0(4)
C13 N1 C1 C2 177.9(2)
C7 C2 C1 N1 171.6(2)
C3 C2 C1 N1 -8.3(3)
C7 C2 C1 C10 -6.6(3)
C3 C2 C1 C10 173.5(2)
N1 C1 C10 C11 2.3(4)
C2 C1 C10 C11 -179.7(2)
N1 C1 C10 C9 -176.4(2)
C2 C1 C10 C9 1.6(4)
C12 C11 C10 C1 0.7(4)
C12 C11 C10 C9 179.4(2)
C1 C10 C9 C8 4.0(4)
C11 C10 C9 C8 -174.6(2)
C1 C10 C9 C14 -177.4(2)
C11 C10 C9 C14 4.0(4)
C2 C7 C6 C5 -2.1(4)
C8 C7 C6 C5 176.8(3)
C16 C15 C14 C19 1.3(4)
C16 C15 C14 C9 -176.6(2)
C8 C9 C14 C19 59.0(3)
C10 C9 C14 C19 -119.5(3)
C8 C9 C14 C15 -123.2(3)
C10 C9 C14 C15 58.3(3)
C2 C3 C4 C5 -0.6(4)
C14 C15 C16 C17 -1.3(4)
C7 C6 C5 C4 -1.9(4)
C3 C4 C5 C6 3.2(4)
C10 C9 C8 O1 176.9(2)
C14 C9 C8 O1 -1.6(4)
C10 C9 C8 C7 -4.8(4)
C14 C9 C8 C7 176.7(2)
C6 C7 C8 O1 -0.5(3)
C2 C7 C8 O1 178.3(2)
C6 C7 C8 C9 -179.0(2)
C2 C7 C8 C9 -0.1(4)
C17 C18 C19 C14 -0.3(4)
C15 C14 C19 C18 -0.4(4)
C9 C14 C19 C18 177.4(2)
C19 C18 C17 C16 0.3(4)
C19 C18 C17 Cl1 -178.1(2)
C15 C16 C17 C18 0.5(4)
C15 C16 C17 Cl1 178.9(2)
